data_2210973
loop_
_publ_author_name
'Warzecha, Klaus-Dieter'
'Lex, Johann'
'Griesbeck, Axel G.'

_publ_section_title
;
 <i>N</i>-(2-Methoxybenzyl)phthalimide: a two-dimensional network of
 <i>C</i>(7) and <i>C</i>(9) chain motifs
;
_journal_coeditor_code DN2082
_journal_issue 11
_journal_name_full 'Acta Crystallographica Section E'
_journal_page_first o5271
_journal_page_last o5273
_journal_paper_doi 10.1107/S1600536806044060
_journal_volume 62
_journal_year 2006
_chemical_formula_moiety 'C16 H13 N O3'
_chemical_formula_sum 'C16 H13 N O3'
_chemical_formula_weight 267.27
_chemical_melting_point 412
_chemical_name_common
;
N-(2-Methoxybenzyl)phthalimide
;
_chemical_name_systematic
;
2-(2-methoxybenzyl)isoindoline-1,3-dione
;
_space_group_IT_number 29
_symmetry_cell_setting orthorhombic
_symmetry_space_group_name_Hall 'P 2c -2ac'
_symmetry_space_group_name_H-M 'P c a 21'
_atom_sites_solution_hydrogens geom
_atom_sites_solution_primary direct
_atom_sites_solution_secondary difmap
_audit_creation_method SHELXL97
_cell_angle_alpha 90.00
_cell_angle_beta 90.00
_cell_angle_gamma 90.00
_cell_formula_units_Z 4
_cell_length_a 16.2809(14)
_cell_length_b 10.4277(7)
_cell_length_c 7.5585(5)
_cell_measurement_reflns_used 5269
_cell_measurement_temperature 100(2)
_cell_measurement_theta_max 27.00
_cell_measurement_theta_min 1.95
_cell_volume 1283.22(16)
_computing_cell_refinement 'DENZO (Otwinowski & Minor, 1997)'
_computing_data_collection 'COLLECT (Nonius, 1999)'
_computing_data_reduction DENZO
_computing_molecular_graphics 'SCHAKAL99 (Keller & Pierrard, 1999)'
_computing_publication_material
;
SHELXL97, PLATON (Spek, 2003) and enCIFer (Allen <i>et al.</i>,
2004)
;
_computing_structure_refinement 'SHELXL97 (Sheldrick, 1997)'
_computing_structure_solution 'SHELXS97 (Sheldrick, 1997)'
_diffrn_ambient_temperature 100(2)
_diffrn_measured_fraction_theta_full 0.999
_diffrn_measured_fraction_theta_max 0.999
_diffrn_measurement_device_type 'Nonius KappaCCD area-detector'
_diffrn_measurement_method '\f and \w'
_diffrn_radiation_monochromator graphite
_diffrn_radiation_source 'fine-focus sealed tube'
_diffrn_radiation_type MoK\a
_diffrn_radiation_wavelength 0.71073
_diffrn_reflns_av_R_equivalents 0.0457
_diffrn_reflns_av_sigmaI/netI 0.0549
_diffrn_reflns_limit_h_max 20
_diffrn_reflns_limit_h_min -18
_diffrn_reflns_limit_k_max 11
_diffrn_reflns_limit_k_min -13
_diffrn_reflns_limit_l_max 9
_diffrn_reflns_limit_l_min -6
_diffrn_reflns_number 5269
_diffrn_reflns_theta_full 27.00
_diffrn_reflns_theta_max 27.00
_diffrn_reflns_theta_min 1.95
_diffrn_standards_number 0
_exptl_absorpt_coefficient_mu 0.096
_exptl_absorpt_correction_type none
_exptl_crystal_colour colourless
_exptl_crystal_density_diffrn 1.383
_exptl_crystal_density_method 'not measured'
_exptl_crystal_description needle
_exptl_crystal_F_000 560
_exptl_crystal_size_max 0.44
_exptl_crystal_size_mid 0.22
_exptl_crystal_size_min 0.22
_refine_diff_density_max 0.154
_refine_diff_density_min -0.180
_refine_ls_extinction_coef 0.0079(17)
_refine_ls_extinction_expression Fc^*^=kFc[1+0.001xFc^2^\l^3^/sin(2\q)]^-1/4^
_refine_ls_extinction_method 'SHELXL97 (Sheldrick, 1997)'
_refine_ls_goodness_of_fit_ref 1.008
_refine_ls_hydrogen_treatment refall
_refine_ls_matrix_type full
_refine_ls_number_parameters 230
_refine_ls_number_reflns 1514
_refine_ls_number_restraints 1
_refine_ls_restrained_S_all 1.008
_refine_ls_R_factor_all 0.0553
_refine_ls_R_factor_gt 0.0353
_refine_ls_shift/su_max 0.012
_refine_ls_shift/su_mean 0.002
_refine_ls_structure_factor_coef Fsqd
_refine_ls_weighting_details 'calc w = 1/[\s^2^(Fo^2^)+(0.0313P)^2^] where P=(Fo^2^+2Fc^2^)/3'
_refine_ls_weighting_scheme calc
_refine_ls_wR_factor_gt 0.0616
_refine_ls_wR_factor_ref 0.0663
_reflns_number_gt 1204
_reflns_number_total 1514
_reflns_threshold_expression I>2\s(I)
_cod_data_source_file dn2082.cif
_cod_data_source_block I
_cod_depositor_comments
;
The following automatic conversions were performed:
'_geom_angle_publ_flag' value 'Y' changed to 'y' according to
'/home/saulius/struct/CIF-dictionaries/cif_core.dic' dictionary named
'cif_core.dic' version 2.4.1 from 2010-06-29.

Automatic conversion script
Id: cif_fix_enum 1527 2010-12-29 10:47:43Z saulius 

The following automatic conversions were performed:

'_geom_angle_publ_flag' value 'Y' changed to 'y' according to
/home/saulius/struct/CIF-dictionaries/cif_core.dic dictionary named
'cif_core.dic' version 2.4.1 from 2010-06-29.

Automatic conversion script
Id: cif_fix_values 1715 2011-07-08 13:25:40Z adriana 
;
_cod_database_code 2210973
_cod_database_fobs_code 2210973

loop_
_symmetry_equiv_pos_as_xyz
'x, y, z'
'-x, -y, z+1/2'
'-x+1/2, y, z+1/2'
'x+1/2, -y, z'

loop_
_atom_site_type_symbol
_atom_site_label
_atom_site_fract_x
_atom_site_fract_y
_atom_site_fract_z
_atom_site_U_iso_or_equiv
_atom_site_adp_type
_atom_site_calc_flag
_atom_site_occupancy
C C1 0.66935(14) 0.6843(2) 0.4057(3) 0.0229(5) Uani d 1
C C2 0.57906(15) 0.5182(2) 0.3385(3) 0.0215(5) Uani d 1
C C3 0.66411(14) 0.4756(2) 0.2955(3) 0.0188(5) Uani d 1
C C4 0.69147(15) 0.3602(2) 0.2272(3) 0.0234(5) Uani d 1
H H4 0.6553(12) 0.294(2) 0.201(3) 0.019(6) Uiso d 1
C C5 0.77542(15) 0.3460(2) 0.2027(3) 0.0248(5) Uani d 1
H H5 0.7960(13) 0.265(2) 0.152(3) 0.030 Uiso d 1
C C6 0.82967(16) 0.4446(2) 0.2466(3) 0.0250(6) Uani d 1
H H6 0.8858(14) 0.431(2) 0.235(3) 0.021(6) Uiso d 1
C C7 0.80168(14) 0.5608(2) 0.3139(3) 0.0250(5) Uani d 1
H H7 0.8382(14) 0.629(2) 0.346(3) 0.030 Uiso d 1
C C8 0.71801(13) 0.5744(2) 0.3365(3) 0.0205(5) Uani d 1
C C9 0.51744(15) 0.7231(2) 0.4557(3) 0.0215(5) Uani d 1
H H9A 0.5370(14) 0.786(2) 0.546(3) 0.026 Uiso d 1
H H9B 0.4763(14) 0.663(2) 0.510(3) 0.026 Uiso d 1
C C10 0.48128(13) 0.7981(2) 0.3028(3) 0.0190(5) Uani d 1
C C11 0.42115(13) 0.8902(2) 0.3390(3) 0.0201(5) Uani d 1
C C12 0.38795(15) 0.9654(2) 0.2042(3) 0.0221(5) Uani d 1
H H12 0.3446(15) 1.033(2) 0.236(3) 0.027 Uiso d 1
C C13 0.41287(14) 0.9436(2) 0.0306(3) 0.0261(6) Uani d 1
H H13 0.3863(17) 0.998(3) -0.065(4) 0.045(8) Uiso d 1
C C14 0.46871(15) 0.8491(2) -0.0091(3) 0.0271(6) Uani d 1
H H14 0.4906(16) 0.829(2) -0.128(4) 0.041(8) Uiso d 1
C C15 0.50330(15) 0.7772(2) 0.1285(3) 0.0237(6) Uani d 1
H H15 0.5470(16) 0.708(2) 0.100(3) 0.034(7) Uiso d 1
C C16 0.33043(18) 0.9828(3) 0.5524(4) 0.0342(7) Uani d 1
H H16A 0.3467(16) 1.078(3) 0.525(4) 0.049(8) Uiso d 1
H H16B 0.3201(16) 0.974(2) 0.673(4) 0.037(8) Uiso d 1
H H16C 0.2782(16) 0.958(2) 0.484(4) 0.043(8) Uiso d 1
N N1 0.58714(11) 0.64334(17) 0.4043(2) 0.0214(5) Uani d 1
O O1 0.69239(11) 0.78846(15) 0.4549(2) 0.0314(4) Uani d 1
O O2 0.51491(10) 0.46103(14) 0.3235(2) 0.0283(4) Uani d 1
O O3 0.39815(9) 0.89962(15) 0.5138(2) 0.0242(4) Uani d 1

loop_
_atom_site_aniso_label
_atom_site_aniso_U_11
_atom_site_aniso_U_22
_atom_site_aniso_U_33
_atom_site_aniso_U_12
_atom_site_aniso_U_13
_atom_site_aniso_U_23
C1 0.0241(14) 0.0243(12) 0.0204(13) -0.0002(12) -0.0031(10) 0.0021(10)
C2 0.0231(13) 0.0203(12) 0.0211(13) -0.0007(11) -0.0037(10) 0.0027(9)
C3 0.0218(12) 0.0181(11) 0.0165(13) 0.0010(11) -0.0030(9) 0.0036(9)
C4 0.0283(13) 0.0211(12) 0.0207(12) 0.0004(12) -0.0064(10) -0.0003(10)
C5 0.0295(14) 0.0244(13) 0.0204(13) 0.0081(12) -0.0015(10) -0.0010(10)
C6 0.0166(13) 0.0312(14) 0.0271(13) 0.0064(12) -0.0004(10) 0.0015(10)
C7 0.0238(13) 0.0279(13) 0.0232(14) 0.0009(12) -0.0016(11) 0.0040(11)
C8 0.0222(12) 0.0199(11) 0.0194(12) 0.0044(11) 0.0000(10) 0.0023(9)
C9 0.0202(13) 0.0194(11) 0.0248(14) 0.0040(11) 0.0032(10) 0.0003(10)
C10 0.0168(11) 0.0174(11) 0.0228(13) -0.0012(10) 0.0026(10) -0.0002(9)
C11 0.0172(11) 0.0191(12) 0.0239(14) -0.0057(11) 0.0004(9) -0.0009(9)
C12 0.0179(12) 0.0180(12) 0.0305(15) -0.0010(11) -0.0048(10) 0.0019(10)
C13 0.0276(14) 0.0226(12) 0.0279(15) -0.0053(12) -0.0054(11) 0.0050(11)
C14 0.0311(15) 0.0255(12) 0.0248(15) -0.0082(12) 0.0030(11) 0.0015(10)
C15 0.0244(14) 0.0192(12) 0.0274(14) -0.0005(11) 0.0010(11) 0.0005(10)
C16 0.0267(16) 0.0414(17) 0.0345(19) 0.0115(14) 0.0039(12) -0.0074(12)
N1 0.0205(11) 0.0192(10) 0.0245(11) 0.0034(10) -0.0007(8) -0.0008(8)
O1 0.0298(10) 0.0229(9) 0.0417(11) -0.0017(8) -0.0015(7) -0.0081(8)
O2 0.0224(9) 0.0254(9) 0.0371(10) -0.0014(8) -0.0008(8) 0.0008(7)
O3 0.0216(9) 0.0279(9) 0.0231(10) 0.0056(8) 0.0025(7) -0.0005(7)

loop_
_atom_type_symbol
_atom_type_description
_atom_type_scat_dispersion_real
_atom_type_scat_dispersion_imag
_atom_type_scat_source
C C 0.0033 0.0016 'International Tables Vol C Tables 4.2.6.8 and 6.1.1.4'
H H 0.0000 0.0000 'International Tables Vol C Tables 4.2.6.8 and 6.1.1.4'
N N 0.0061 0.0033 'International Tables Vol C Tables 4.2.6.8 and 6.1.1.4'
O O 0.0106 0.0060 'International Tables Vol C Tables 4.2.6.8 and 6.1.1.4'

loop_
_geom_angle_atom_site_label_1
_geom_angle_atom_site_label_2
_geom_angle_atom_site_label_3
_geom_angle
_geom_angle_publ_flag
O1 C1 N1 124.9(2) ?
O1 C1 C8 129.4(2) ?
N1 C1 C8 105.70(18) ?
O2 C2 N1 125.0(2) ?
O2 C2 C3 129.5(2) ?
N1 C2 C3 105.5(2) ?
C4 C3 C8 121.7(2) ?
C4 C3 C2 129.8(2) ?
C8 C3 C2 108.49(19) ?
C3 C4 C5 117.4(2) ?
C3 C4 H4 121.4(13) ?
C5 C4 H4 121.2(13) ?
C4 C5 C6 120.9(2) ?
C4 C5 H5 118.5(13) ?
C6 C5 H5 120.6(13) ?
C7 C6 C5 121.4(2) ?
C7 C6 H6 119.4(14) ?
C5 C6 H6 119.1(14) ?
C8 C7 C6 117.3(2) ?
C8 C7 H7 120.5(14) ?
C6 C7 H7 122.2(14) ?
C7 C8 C3 121.3(2) ?
C7 C8 C1 130.4(2) ?
C3 C8 C1 108.26(18) ?
N1 C9 C10 113.15(18) y
N1 C9 H9A 107.9(13) ?
C10 C9 H9A 108.1(13) ?
N1 C9 H9B 105.8(13) ?
C10 C9 H9B 112.0(13) ?
H9A C9 H9B 109.8(19) ?
C15 C10 C11 118.5(2) ?
C15 C10 C9 123.0(2) ?
C11 C10 C9 118.48(19) ?
O3 C11 C12 123.7(2) ?
O3 C11 C10 115.32(18) ?
C12 C11 C10 120.9(2) ?
C13 C12 C11 118.9(2) ?
C13 C12 H12 122.0(14) ?
C11 C12 H12 119.0(14) ?
C14 C13 C12 121.0(2) ?
C14 C13 H13 121.9(16) ?
C12 C13 H13 117.0(16) ?
C13 C14 C15 119.2(2) ?
C13 C14 H14 126.2(16) ?
C15 C14 H14 114.5(16) ?
C10 C15 C14 121.3(2) ?
C10 C15 H15 119.2(14) ?
C14 C15 H15 119.5(14) ?
O3 C16 H16A 109.8(15) ?
O3 C16 H16B 106.2(17) ?
H16A C16 H16B 109(2) ?
O3 C16 H16C 112.5(15) ?
H16A C16 H16C 110(2) ?
H16B C16 H16C 109(2) ?
C2 N1 C1 112.01(19) ?
C2 N1 C9 123.5(2) ?
C1 N1 C9 124.42(18) ?
C11 O3 C16 116.62(19) ?

loop_
_geom_bond_atom_site_label_1
_geom_bond_atom_site_label_2
_geom_bond_distance
C1 O1 1.208(3)
C1 N1 1.405(3)
C1 C8 1.488(3)
C2 O2 1.208(3)
C2 N1 1.403(3)
C2 C3 1.490(3)
C3 C4 1.383(3)
C3 C8 1.389(3)
C4 C5 1.387(3)
C4 H4 0.93(2)
C5 C6 1.396(3)
C5 H5 0.99(2)
C6 C7 1.390(3)
C6 H6 0.93(2)
C7 C8 1.380(3)
C7 H7 0.95(2)
C9 N1 1.460(3)
C9 C10 1.514(3)
C9 H9A 1.00(2)
C9 H9B 1.01(2)
C10 C15 1.382(3)
C10 C11 1.399(3)
C11 O3 1.377(3)
C11 C12 1.395(3)
C12 C13 1.392(4)
C12 H12 1.03(2)
C13 C14 1.374(3)
C13 H13 1.02(3)
C14 C15 1.400(3)
C14 H14 0.99(3)
C15 H15 1.04(3)
C16 O3 1.433(3)
C16 H16A 1.05(3)
C16 H16B 0.93(3)
C16 H16C 1.03(3)

loop_
_geom_hbond_atom_site_label_D
_geom_hbond_atom_site_label_H
_geom_hbond_atom_site_label_A
_geom_hbond_site_symmetry_A
_geom_hbond_distance_DH
_geom_hbond_distance_HA
_geom_hbond_distance_DA
_geom_hbond_angle_DHA
_geom_hbond_publ_flag
C6 H6 O2 4_565 0.93(2) 2.48(2) 3.225(3) 137.7(17) y
C13 H13 O1 2_674 1.02(3) 2.57(3) 3.327(3) 131(2) y

loop_
_geom_torsion_atom_site_label_1
_geom_torsion_atom_site_label_2
_geom_torsion_atom_site_label_3
_geom_torsion_atom_site_label_4
_geom_torsion
_geom_torsion_publ_flag
C8 C1 N1 C9 -177.60(18) ?
C3 C2 N1 C9 177.33(18) ?
C10 C9 N1 C1 89.8(2) y
C10 C9 N1 C2 -86.7(2) y
N1 C9 C10 C11 -171.95(19) y
N1 C9 C10 C15 9.9(3) y
C10 C11 O3 C16 -173.3(2) y
C12 C11 O3 C16 6.5(3) y

loop_
_cod_related_entry_id
_cod_related_entry_database
_cod_related_entry_code
1 ChemSpider 840269
